data_2202881
loop_
_publ_author_name
'Wendy A. Loughlin'
'Michelle A. McCleary'
'Peter C. Healy'

_publ_section_title
;
 Conformational isomerism in
 3-(<i>Z</i>)-isobutylidene-1-acetylpiperazine-2,5-dione
;
_journal_issue 11
_journal_name_full 'Acta Crystallographica Section E'
_journal_page_first o1807
_journal_page_last o1809
_journal_paper_doi 10.1107/S1600536803023729
_journal_volume 59
_journal_year 2003
_chemical_formula_iupac 'C10 H14 N2 O3'
_chemical_formula_moiety 'C10 H14 N2 O3'
_chemical_formula_sum 'C10 H14 N2 O3'
_chemical_formula_weight 210.23
_chemical_name_systematic
;
3-(Z)-isobutylidene-1-acetylpiperazine-2,5-dione
;
_space_group_IT_number 2
_symmetry_cell_setting triclinic
_symmetry_space_group_name_Hall '-P 1'
_symmetry_space_group_name_H-M 'P -1'
_atom_sites_solution_hydrogens geom
_atom_sites_solution_primary direct
_atom_sites_solution_secondary difmap
_cell_angle_alpha 95.607(17)
_cell_angle_beta 94.680(13)
_cell_angle_gamma 76.484(17)
_cell_formula_units_Z 4
_cell_length_a 10.7310(18)
_cell_length_b 10.827(3)
_cell_length_c 9.7916(14)
_cell_measurement_reflns_used 25
_cell_measurement_temperature 295
_cell_measurement_theta_max 20.0
_cell_measurement_theta_min 19.4
_cell_volume 1098.8(4)
_computing_cell_refinement 'MSC/AFC7 Diffractometer Control Software'
_computing_data_collection
;
MSC/AFC7 Diffractometer Control Software
(Molecular Structure Corporation, 1999)
;
_computing_data_reduction 'TEXSAN for Windows (Molecular Structure Corporation, 1997-2001)'
_computing_molecular_graphics 'PLATON (Spek, 1980-2001) and ORTEP-3 (Farrugia, 1997)'
_computing_publication_material 'TEXSAN for Windows and PLATON'
_computing_structure_refinement 'TEXSAN for Windows and SHELXL97 (Sheldrick, 1997)'
_computing_structure_solution 'TEXSAN for Windows'
_diffrn_ambient_temperature 295
_diffrn_measured_fraction_theta_full 0.999
_diffrn_measured_fraction_theta_max 0.999
_diffrn_measurement_device 'Rigaku AFC-7R'
_diffrn_measurement_method \w--2/q
_diffrn_radiation_monochromator graphite
_diffrn_radiation_source 'Rigaku rotating anode'
_diffrn_radiation_type 'Mo K\a'
_diffrn_radiation_wavelength 0.71069
_diffrn_reflns_av_R_equivalents 0.0191
_diffrn_reflns_av_sigmaI/netI 0.0279
_diffrn_reflns_limit_h_max 12
_diffrn_reflns_limit_h_min 0
_diffrn_reflns_limit_k_max 12
_diffrn_reflns_limit_k_min -12
_diffrn_reflns_limit_l_max 11
_diffrn_reflns_limit_l_min -11
_diffrn_reflns_number 4100
_diffrn_reflns_reduction_process ' ?'
_diffrn_reflns_theta_full 25.02
_diffrn_reflns_theta_max 25.02
_diffrn_reflns_theta_min 2.09
_diffrn_standards_decay_% 1.27
_diffrn_standards_interval_count 150
_diffrn_standards_number 3
_exptl_absorpt_coefficient_mu 0.095
_exptl_absorpt_correction_type none
_exptl_crystal_colour colorless
_exptl_crystal_density_diffrn 1.271
_exptl_crystal_density_method 'not measured'
_exptl_crystal_description prism
_exptl_crystal_F_000 448
_exptl_crystal_size_max 0.600
_exptl_crystal_size_mid 0.500
_exptl_crystal_size_min 0.300
_refine_diff_density_max 0.261
_refine_diff_density_min -0.264
_refine_ls_extinction_coef 0.032(7)
_refine_ls_extinction_expression FC^*^=KFC[1+0.001XFC^2^\L^3^/SIN(2\Q)]^-1/4^
_refine_ls_extinction_method SHELXL97
_refine_ls_goodness_of_fit_ref 1.085
_refine_ls_hydrogen_treatment constr
_refine_ls_matrix_type full
_refine_ls_number_parameters 272
_refine_ls_number_reflns 3872
_refine_ls_number_restraints 0
_refine_ls_restrained_S_all 1.085
_refine_ls_R_factor_all 0.0799
_refine_ls_R_factor_gt 0.0532
_refine_ls_shift/su_max 0.000
_refine_ls_shift/su_mean 0.000
_refine_ls_structure_factor_coef Fsqd
_refine_ls_weighting_details 'calc w = 1/[\s^2^(Fo^2^)+(0.1241P)^2^+0.0666P] where P = (Fo^2^+2Fc^2^)/3'
_refine_ls_weighting_scheme calc
_refine_ls_wR_factor_gt 0.1649
_refine_ls_wR_factor_ref 0.1876
_reflns_number_gt 2691
_reflns_number_total 3872
_reflns_threshold_expression I>2\s(I)
_cod_data_source_file rn6001.cif
_cod_data_source_block I
_cod_depositor_comments
;
The following automatic conversions were performed:
'_symmetry_cell_setting' value 'Triclinic' changed to 'triclinic'
according to '/home/saulius/struct/CIF-dictionaries/cif_core.dic'
dictionary named 'cif_core.dic' version 2.4.1 from 2010-06-29.

Automatic conversion script
Id: cif_fix_enum 1527 2010-12-29 10:47:43Z saulius 

The following automatic conversions were performed:

'_symmetry_cell_setting' value 'Triclinic' changed to 'triclinic'
according to /home/saulius/struct/CIF-dictionaries/cif_core.dic
dictionary named 'cif_core.dic' version 2.4.1 from 2010-06-29.

Automatic conversion script
Id: cif_fix_values 1715 2011-07-08 13:25:40Z adriana 
;
_cod_database_code 2202881
_cod_database_fobs_code 2202881

loop_
_symmetry_equiv_pos_as_xyz
x,y,z
-x,-y,-z

loop_
_atom_site_aniso_label
_atom_site_aniso_U_11
_atom_site_aniso_U_22
_atom_site_aniso_U_33
_atom_site_aniso_U_12
_atom_site_aniso_U_13
_atom_site_aniso_U_23
O1A 0.0772(14) 0.144(2) 0.0439(11) 0.0132(13) -0.0015(9) 0.0080(11)
O2A 0.0354(8) 0.0741(11) 0.0514(9) 0.0001(7) 0.0110(7) 0.0072(7)
O3A 0.0367(8) 0.0728(10) 0.0501(9) -0.0076(7) 0.0109(7) -0.0046(7)
N1A 0.0348(9) 0.0531(10) 0.0395(9) -0.0094(8) 0.0034(7) 0.0027(7)
N2A 0.0320(9) 0.0583(10) 0.0389(9) -0.0087(7) 0.0041(7) 0.0037(7)
C1A 0.0526(14) 0.0752(17) 0.0631(16) -0.0016(12) 0.0015(11) 0.0199(12)
C2A 0.0450(13) 0.0803(16) 0.0461(13) -0.0133(11) 0.0015(10) 0.0128(11)
C3A 0.0362(11) 0.0471(11) 0.0433(11) -0.0116(9) 0.0057(9) 0.0041(9)
C4A 0.0329(10) 0.0508(11) 0.0397(11) -0.0091(9) 0.0071(8) 0.0026(8)
C5A 0.0359(10) 0.0460(11) 0.0423(11) -0.0087(8) 0.0085(8) 0.0035(8)
C6A 0.0385(11) 0.0639(14) 0.0454(12) -0.0105(10) 0.0083(9) -0.0073(10)
C7A 0.0407(12) 0.0752(15) 0.0439(12) -0.0132(11) 0.0088(9) 0.0058(10)
C8A 0.0433(12) 0.105(2) 0.0389(12) -0.0173(13) 0.0039(9) 0.0086(12)
C9A 0.082(2) 0.129(3) 0.085(2) -0.029(2) -0.0201(17) 0.048(2)
C10A 0.100(3) 0.136(3) 0.067(2) -0.036(2) -0.0119(17) -0.010(2)
O1B 0.0662(13) 0.0950(14) 0.0720(12) -0.0327(11) -0.0070(9) 0.0053(10)
O2B 0.0663(12) 0.1188(16) 0.0456(10) -0.0253(11) 0.0157(8) -0.0194(10)
O3B 0.0697(13) 0.183(3) 0.0635(13) -0.0428(15) 0.0278(10) -0.0472(14)
N1B 0.0502(11) 0.0500(10) 0.0433(10) -0.0093(8) 0.0028(8) -0.0007(8)
N2B 0.0510(12) 0.0822(14) 0.0423(10) -0.0185(10) 0.0101(8) -0.0126(9)
C1B 0.0833(19) 0.0670(16) 0.0572(15) -0.0161(14) -0.0073(13) -0.0099(12)
C2B 0.0655(16) 0.0424(12) 0.0545(13) -0.0133(11) -0.0073(11) 0.0078(10)
C3B 0.0569(14) 0.0492(12) 0.0415(11) -0.0088(10) 0.0065(10) 0.0021(9)
C4B 0.0504(13) 0.0463(12) 0.0406(11) -0.0092(9) 0.0093(9) -0.0001(9)
C5B 0.0592(16) 0.0903(19) 0.0521(14) -0.0217(14) 0.0160(12) -0.0149(13)
C6B 0.0601(16) 0.116(2) 0.0531(15) -0.0240(16) 0.0095(12) -0.0106(15)
C7B 0.0542(14) 0.0499(12) 0.0421(11) -0.0099(10) 0.0073(9) 0.0010(9)
C8B 0.0560(14) 0.0558(13) 0.0477(12) -0.0146(11) 0.0038(10) -0.0008(10)
C9B 0.0728(19) 0.103(2) 0.0740(18) -0.0428(17) -0.0043(14) 0.0123(16)
C10B 0.0842(19) 0.0764(17) 0.0538(15) -0.0197(15) -0.0077(13) 0.0100(13)

loop_
_atom_site_label
_atom_site_fract_x
_atom_site_fract_y
_atom_site_fract_z
_atom_site_U_iso_or_equiv
_atom_site_thermal_displace_type
_atom_site_calc_flag
_atom_site_refinement_flags
_atom_site_occupancy
_atom_site_type_symbol
O1A -0.4705(2) 1.1121(3) 0.65742(19) 0.0950(9) Uani . . 1.000 O
O2A -0.50782(14) 1.16131(16) 1.06862(16) 0.0551(5) Uani . . 1.000 O
O3A -0.06617(14) 0.93690(16) 0.84666(15) 0.0542(5) Uani . . 1.000 O
N1A -0.39717(15) 1.08414(16) 0.87646(16) 0.0426(5) Uani . . 1.000 N
N2A -0.17284(15) 1.02245(17) 1.03568(17) 0.0432(5) Uani . . 1.000 N
C1A -0.5803(2) 1.2652(3) 0.8219(3) 0.0649(9) Uani . . 1.000 C
C2A -0.4828(2) 1.1500(3) 0.7771(2) 0.0568(8) Uani . . 1.000 C
C3A -0.40915(19) 1.10772(19) 1.0179(2) 0.0416(6) Uani . . 1.000 C
C4A -0.28794(18) 1.06084(19) 1.1038(2) 0.0410(6) Uani . . 1.000 C
C5A -0.16766(19) 0.97793(19) 0.9037(2) 0.0412(6) Uani . . 1.000 C
C6A -0.2940(2) 0.9796(2) 0.8266(2) 0.0499(7) Uani . . 1.000 C
C7A -0.2932(2) 1.0650(2) 1.2397(2) 0.0528(8) Uani . . 1.000 C
C8A -0.1856(2) 1.0277(3) 1.3461(2) 0.0621(9) Uani . . 1.000 C
C9A -0.1983(3) 0.9084(4) 1.4082(4) 0.0966(14) Uani . . 1.000 C
C10A -0.1891(4) 1.1344(4) 1.4587(3) 0.1017(16) Uani . . 1.000 C
O1B 0.27152(19) 0.6690(2) 1.0294(2) 0.0761(8) Uani . . 1.000 O
O2B -0.10745(18) 0.6827(2) 1.03789(17) 0.0773(7) Uani . . 1.000 O
O3B 0.1411(2) 0.5160(3) 0.5831(2) 0.1056(12) Uani . . 1.000 O
N1B 0.08118(18) 0.64005(17) 0.93396(18) 0.0485(6) Uani . . 1.000 N
N2B -0.04459(19) 0.5660(2) 0.68861(19) 0.0587(7) Uani . . 1.000 N
C1B 0.1027(3) 0.7346(3) 1.1785(3) 0.0710(10) Uani . . 1.000 C
C2B 0.1584(3) 0.6803(2) 1.0460(2) 0.0543(8) Uani . . 1.000 C
C3B -0.0487(2) 0.6465(2) 0.9352(2) 0.0497(7) Uani . . 1.000 C
C4B -0.1169(2) 0.6072(2) 0.8047(2) 0.0459(7) Uani . . 1.000 C
C5B 0.0812(3) 0.5543(3) 0.6859(3) 0.0671(10) Uani . . 1.000 C
C6B 0.1543(3) 0.5876(3) 0.8142(3) 0.0766(10) Uani . . 1.000 C
C7B -0.2415(2) 0.6115(2) 0.8017(2) 0.0490(7) Uani . . 1.000 C
C8B -0.3269(2) 0.5779(2) 0.6809(2) 0.0532(8) Uani . . 1.000 C
C9B -0.4407(3) 0.5375(3) 0.7275(3) 0.0796(11) Uani . . 1.000 C
C10B -0.3714(3) 0.6906(3) 0.5929(3) 0.0716(10) Uani . . 1.000 C
H1A -0.61340 1.31250 0.74500 0.0780 Uiso . . 1.000 H
H2A -0.64820 1.24040 0.86050 0.0780 Uiso . . 1.000 H
H3A -0.54170 1.31650 0.88890 0.0780 Uiso . . 1.000 H
H4A -0.10300 1.02790 1.08090 0.0520 Uiso . . 1.000 H
H5A -0.31700 0.90130 0.83560 0.0600 Uiso . . 1.000 H
H6A -0.28510 0.98780 0.73240 0.0600 Uiso . . 1.000 H
H7A -0.37610 1.09560 1.27370 0.0630 Uiso . . 1.000 H
H8A -0.10600 1.01110 1.30400 0.0750 Uiso . . 1.000 H
H9A -0.19180 0.84000 1.33850 0.1160 Uiso . . 1.000 H
H10A -0.13180 0.88690 1.47780 0.1160 Uiso . . 1.000 H
H11A -0.27940 0.92350 1.44700 0.1160 Uiso . . 1.000 H
H12A -0.18720 1.21070 1.41950 0.1220 Uiso . . 1.000 H
H13A -0.26560 1.14670 1.50580 0.1220 Uiso . . 1.000 H
H14A -0.11680 1.11270 1.52170 0.1220 Uiso . . 1.000 H
H1B 0.16510 0.76660 1.23680 0.0850 Uiso . . 1.000 H
H2B 0.07740 0.67010 1.22130 0.0850 Uiso . . 1.000 H
H3B 0.03000 0.80190 1.16210 0.0850 Uiso . . 1.000 H
H4B -0.08470 0.54700 0.61400 0.0700 Uiso . . 1.000 H
H5B 0.19950 0.64870 0.79420 0.0920 Uiso . . 1.000 H
H6B 0.21400 0.51220 0.83860 0.0920 Uiso . . 1.000 H
H7B -0.28170 0.63890 0.88570 0.0590 Uiso . . 1.000 H
H8B -0.27850 0.50860 0.62630 0.0640 Uiso . . 1.000 H
H9B -0.41180 0.47240 0.78870 0.0960 Uiso . . 1.000 H
H10B -0.49550 0.60860 0.77320 0.0960 Uiso . . 1.000 H
H11B -0.48660 0.50600 0.64990 0.0960 Uiso . . 1.000 H
H12B -0.29950 0.70770 0.55430 0.0860 Uiso . . 1.000 H
H13B -0.43050 0.67080 0.52120 0.0860 Uiso . . 1.000 H
H14B -0.41210 0.76350 0.64840 0.0860 Uiso . . 1.000 H

loop_
_atom_type_symbol
_atom_type_description
_atom_type_scat_dispersion_real
_atom_type_scat_dispersion_imag
_atom_type_scat_source
O O 0.0106 0.0060 'International Tables Vol C Tables 4.2.6.8 and 6.1.1.4'
N N 0.0061 0.0033 'International Tables Vol C Tables 4.2.6.8 and 6.1.1.4'
H H 0.0000 0.0000 'International Tables Vol C Tables 4.2.6.8 and 6.1.1.4'
C C 0.0033 0.0016 'International Tables Vol C Tables 4.2.6.8 and 6.1.1.4'

loop_
_geom_angle_atom_site_label_1
_geom_angle_atom_site_label_2
_geom_angle_atom_site_label_3
_geom_angle
_geom_angle_publ_flag
C2A N1A C3A 124.14(18) yes
C2A N1A C6A 117.28(17) yes
C3A N1A C6A 118.47(16) yes
C4A N2A C5A 123.42(17) yes
C5A N2A H4A 118.25 no
C4A N2A H4A 118.32 no
O1A C2A N1A 118.1(3) yes
O1A C2A C1A 122.7(3) yes
N1A C2A C1A 119.22(19) yes
N1A C3A C4A 114.57(17) yes
O2A C3A N1A 123.49(19) yes
O2A C3A C4A 121.94(18) yes
N2A C4A C3A 117.33(17) yes
N2A C4A C7A 123.57(19) yes
C3A C4A C7A 118.96(19) yes
O3A C5A N2A 123.26(19) yes
N2A C5A C6A 115.91(18) yes
O3A C5A C6A 120.83(18) yes
N1A C6A C5A 113.11(17) yes
C4A C7A C8A 128.6(2) yes
C7A C8A C9A 109.8(2) yes
C7A C8A C10A 110.1(3) yes
C9A C8A C10A 109.3(2) yes
C2A C1A H3A 109.46 no
H2A C1A H3A 109.46 no
C2A C1A H2A 109.50 no
C2A C1A H1A 109.47 no
H1A C1A H2A 109.47 no
H1A C1A H3A 109.47 no
H5A C6A H6A 109.45 no
N1A C6A H5A 108.48 no
N1A C6A H6A 108.58 no
C5A C6A H5A 108.57 no
C5A C6A H6A 108.60 no
C4A C7A H7A 115.68 no
C8A C7A H7A 115.69 no
C10A C8A H8A 109.26 no
C7A C8A H8A 109.19 no
C9A C8A H8A 109.23 no
C8A C9A H10A 109.52 no
H9A C9A H11A 109.38 no
C8A C9A H9A 109.48 no
H10A C9A H11A 109.51 no
H9A C9A H10A 109.45 no
C8A C9A H11A 109.49 no
C2B N1B C3B 125.08(19) yes
C2B N1B C6B 112.6(2) yes
C3B N1B C6B 122.3(2) yes
C4B N2B C5B 125.4(2) yes
C5B N2B H4B 117.31 no
C4B N2B H4B 117.28 no
H12A C10A H13A 109.44 no
H12A C10A H14A 109.54 no
C8A C10A H13A 109.47 no
C8A C10A H14A 109.46 no
C8A C10A H12A 109.52 no
H13A C10A H14A 109.39 no
O1B C2B N1B 117.6(2) yes
O1B C2B C1B 121.3(2) yes
N1B C2B C1B 121.1(3) yes
N1B C3B C4B 117.91(18) yes
O2B C3B N1B 122.0(2) yes
O2B C3B C4B 120.1(2) yes
N2B C4B C3B 117.90(19) yes
N2B C4B C7B 122.30(19) yes
C3B C4B C7B 119.80(19) yes
O3B C5B N2B 123.4(3) yes
N2B C5B C6B 118.8(3) yes
O3B C5B C6B 117.8(3) yes
N1B C6B C5B 117.3(3) yes
C4B C7B C8B 127.71(19) yes
C7B C8B C9B 111.14(19) yes
C7B C8B C10B 110.18(19) yes
C9B C8B C10B 110.4(2) yes
C2B C1B H1B 109.41 no
C2B C1B H2B 109.47 no
C2B C1B H3B 109.45 no
H1B C1B H2B 109.52 no
H1B C1B H3B 109.49 no
H2B C1B H3B 109.49 no
N1B C6B H5B 107.46 no
N1B C6B H6B 107.53 no
C5B C6B H5B 107.48 no
C5B C6B H6B 107.46 no
H5B C6B H6B 109.41 no
C4B C7B H7B 116.18 no
C8B C7B H7B 116.11 no
C7B C8B H8B 108.35 no
C9B C8B H8B 108.35 no
C10B C8B H8B 108.29 no
C8B C9B H9B 109.50 no
C8B C9B H10B 109.47 no
C8B C9B H11B 109.46 no
H9B C9B H10B 109.48 no
H9B C9B H11B 109.43 no
H10B C9B H11B 109.48 no
C8B C10B H12B 109.49 no
C8B C10B H13B 109.47 no
C8B C10B H14B 109.47 no
H12B C10B H13B 109.46 no
H12B C10B H14B 109.51 no
H13B C10B H14B 109.43 no

loop_
_geom_bond_atom_site_label_1
_geom_bond_atom_site_label_2
_geom_bond_site_symmetry_1
_geom_bond_site_symmetry_2
_geom_bond_distance
_geom_bond_publ_flag
O1A C2A . . 1.210(3) yes
O2A C3A . . 1.203(3) yes
O3A C5A . . 1.233(3) yes
N1A C2A . . 1.408(3) yes
N1A C3A . . 1.394(3) yes
N1A C6A . . 1.463(3) yes
N2A C4A . . 1.408(3) yes
N2A C5A . . 1.335(3) yes
N2A H4A . . 0.8501 no
C1A C2A . . 1.484(4) yes
C3A C4A . . 1.501(3) yes
C4A C7A . . 1.332(3) yes
C5A C6A . . 1.494(3) yes
C7A C8A . . 1.500(3) yes
C8A C10A . . 1.513(4) yes
C8A C9A . . 1.519(5) yes
C1A H2A . . 0.9498 no
C1A H3A . . 0.9500 no
C1A H1A . . 0.9498 no
C6A H6A . . 0.9498 no
C6A H5A . . 0.9504 no
C7A H7A . . 0.9492 no
C8A H8A . . 0.9503 no
C9A H10A . . 0.9497 no
C9A H11A . . 0.9507 no
C9A H9A . . 0.9508 no
C10A H14A . . 0.9501 no
C10A H12A . . 0.9494 no
C10A H13A . . 0.9503 no
O1B C2B . . 1.214(4) yes
O2B C3B . . 1.214(3) yes
O3B C5B . . 1.224(4) yes
N1B C6B . . 1.458(4) yes
N1B C2B . . 1.417(3) yes
N1B C3B . . 1.380(3) yes
N2B C5B . . 1.328(4) yes
N2B C4B . . 1.406(3) yes
N2B H4B . . 0.8497 no
C1B C2B . . 1.483(4) yes
C3B C4B . . 1.495(3) yes
C4B C7B . . 1.325(3) yes
C5B C6B . . 1.485(4) yes
C7B C8B . . 1.505(3) yes
C8B C9B . . 1.507(4) yes
C8B C10B . . 1.525(4) yes
C1B H1B . . 0.9496 no
C1B H2B . . 0.9494 no
C1B H3B . . 0.9498 no
C6B H5B . . 0.9498 no
C6B H6B . . 0.9501 no
C7B H7B . . 0.9492 no
C8B H8B . . 0.9504 no
C9B H9B . . 0.9498 no
C9B H10B . . 0.9501 no
C9B H11B . . 0.9503 no
C10B H12B . . 0.9489 no
C10B H13B . . 0.9500 no
C10B H14B . . 0.9502 no

loop_
_geom_contact_atom_site_label_1
_geom_contact_atom_site_label_2
_geom_contact_distance
_geom_contact_site_symmetry_2
_geom_contact_publ_flag
O1B C3A 3.200(3) 2_577 no
O1B C4A 3.363(3) 2_577 no
O2A N1A 3.166(3) 2_477 no
O2A C1A 2.743(3) . no
O2A C3A 3.256(3) 2_477 no
O2A C6A 3.175(3) 2_477 no
O2B C1B 2.689(4) . no
O3A C3B 3.302(3) . no
O3A N2A 2.836(2) 2_577 no
O3B C8B 3.327(3) 2_566 no
O3B N2B 2.908(3) 2_566 no
O3B C10B 3.382(4) 2_566 no
O1A H11A 2.8906 2_477 no
O1A H6A 2.2387 . no
O1A H13A 2.8645 1_554 no
O1B H6B 2.5368 . no
O1B H9B 2.6077 2_567 no
O1B H5B 2.3747 . no
O2A H7B 2.7700 2_477 no
O2A H2A 2.5283 . no
O2A H5A 2.4250 2_477 no
O2A H3A 2.4980 . no
O2A H7A 2.4254 . no
O2A H10B 2.8080 2_477 no
O2B H2B 2.5532 . no
O2B H7B 2.4008 . no
O2B H2A 2.7932 2_477 no
O2B H3B 2.3687 . no
O3A H4A 2.0011 2_577 no
O3A H8A 2.6457 2_577 no
O3B H8B 2.5791 2_566 no
O3B H12B 2.8944 2_566 no
O3B H4B 2.0740 2_566 no
N1A O2A 3.166(3) 2_477 no
N1A N2A 2.741(2) . no
N1B N2B 2.799(3) . no
N2A O3A 2.836(2) 2_577 no
N2A C2B 3.432(3) 2_577 no
N2A N1A 2.741(2) . no
N2B O3B 2.908(3) 2_566 no
N2B N1B 2.799(3) . no
N2A H8A 2.6733 . no
N2B H2B 2.8894 2_567 no
N2B H8B 2.7321 . no
C1A O2A 2.743(3) . no
C1B C5A 3.524(4) 2_577 no
C1B O2B 2.689(4) . no
C2B C7B 3.520(3) 2_567 no
C2B N2A 3.432(3) 2_577 no
C3A O1B 3.200(3) 2_577 no
C3A O2A 3.256(3) 2_477 no
C3A C3A 3.350(3) 2_477 no
C3B C5A 3.551(3) . no
C3B C3B 3.433(3) 2_567 no
C3B O3A 3.302(3) . no
C4A O1B 3.363(3) 2_577 no
C5A C1B 3.524(4) 2_577 no
C5A C3B 3.551(3) . no
C6A O2A 3.175(3) 2_477 no
C7B C2B 3.520(3) 2_567 no
C8B O3B 3.327(3) 2_566 no
C10B O3B 3.382(4) 2_566 no
C1A H6B 3.0439 1_465 no
C3A H3A 2.7368 . no
C3A H2A 3.0140 . no
C3B H3B 2.8474 . no
C3B H2B 3.0244 . no
C4A H5A 3.0347 . no
C4B H2B 2.9209 2_567 no
C5A H4A 2.8822 2_577 no
C5B H4B 3.0326 2_566 no
C7B H5A 3.0436 . no
C8A H4A 2.8118 . no
C8B H4B 2.6692 . no
C10A H1B 3.0796 2_578 no
H1B C10A 3.0796 2_578 no
H2A C3A 3.0140 . no
H2A O2A 2.5283 . no
H2A O2B 2.7932 2_477 no
H2B N2B 2.8894 2_567 no
H2B C3B 3.0244 . no
H2B C4B 2.9209 2_567 no
H2B O2B 2.5532 . no
H3A O2A 2.4980 . no
H3A C3A 2.7368 . no
H3B O2B 2.3687 . no
H3B C3B 2.8474 . no
H4A C5A 2.8822 2_577 no
H4A O3A 2.0011 2_577 no
H4A H8A 2.2132 . no
H4A C8A 2.8118 . no
H4B C5B 3.0326 2_566 no
H4B O3B 2.0740 2_566 no
H4B H8B 2.2287 . no
H4B C8B 2.6692 . no
H5A C4A 3.0347 . no
H5A O2A 2.4250 2_477 no
H5A H14B 2.5494 . no
H5A C7B 3.0436 . no
H5B O1B 2.3747 . no
H6A O1A 2.2387 . no
H6B C1A 3.0439 1_645 no
H6B O1B 2.5368 . no
H7A H14B 2.5514 2_477 no
H7A O2A 2.4254 . no
H7A H13A 2.5492 . no
H7B O2A 2.7700 2_477 no
H7B H9B 2.5935 . no
H7B H10B 2.5404 . no
H7B O2B 2.4008 . no
H8A O3A 2.6457 2_577 no
H8A H4A 2.2132 . no
H8A N2A 2.6733 . no
H8B N2B 2.7321 . no
H8B O3B 2.5791 2_566 no
H8B H4B 2.2287 . no
H9B O1B 2.6077 2_567 no
H9B H7B 2.5935 . no
H10A H14A 2.4809 . no
H10B H14B 2.5273 . no
H10B O2A 2.8080 2_477 no
H10B H7B 2.5404 . no
H11A H13A 2.4647 . no
H11A O1A 2.8906 2_477 no
H11B H13B 2.4899 . no
H12B O3B 2.8944 2_566 no
H13A O1A 2.8645 1_556 no
H13A H7A 2.5492 . no
H13A H11A 2.4647 . no
H13B H11B 2.4899 . no
H14A H10A 2.4809 . no
H14B H5A 2.5494 . no
H14B H10B 2.5273 . no
H14B H7A 2.5514 2_477 no

loop_
_geom_hbond_atom_site_label_D
_geom_hbond_atom_site_label_H
_geom_hbond_atom_site_label_A
_geom_hbond_site_symmetry_A
_geom_hbond_distance_DH
_geom_hbond_distance_HA
_geom_hbond_distance_DA
_geom_hbond_angle_DHA
_geom_hbond_publ_flag
N2A H4A O3A 2_577 0.85 2.00 2.836(2) 167 no
N2B H4B O3B 2_566 0.85 2.07 2.908(3) 167 no
C6A H5A O2A 2_477 0.95 2.42 3.175(3) 136 no
C6A H6A O1A . 0.95 2.24 2.659(3) 106 no
C7A H7A O2A . 0.95 2.43 2.790(3) 103 no
C7B H7B O2B . 0.95 2.40 2.764(3) 102 no
C8B H8B O3B 2_566 0.95 2.58 3.327(3) 136 no

loop_
_geom_torsion_atom_site_label_1
_geom_torsion_atom_site_label_2
_geom_torsion_atom_site_label_3
_geom_torsion_atom_site_label_4
_geom_torsion
_geom_torsion_publ_flag
C3A N1A C2A O1A -172.2(2) no
C3A N1A C2A C1A 10.2(3) no
C6A N1A C2A O1A 4.0(3) no
C6A N1A C2A C1A -173.5(2) no
C2A N1A C3A O2A 19.7(3) no
C2A N1A C3A C4A -160.2(2) no
C6A N1A C3A O2A -156.5(2) no
C6A N1A C3A C4A 23.6(3) no
C2A N1A C6A C5A 137.8(2) no
C3A N1A C6A C5A -45.7(2) no
C5A N2A C4A C3A -27.2(3) no
C5A N2A C4A C7A 157.1(2) no
C4A N2A C5A O3A -175.3(2) no
C4A N2A C5A C6A 4.4(3) no
C6B N1B C2B O1B 1.2(3) no
C6B N1B C2B C1B -179.0(2) no
C3B N1B C2B O1B -179.8(2) no
C2B N1B C3B O2B -3.7(3) no
C2B N1B C3B C4B 176.26(19) no
C2B N1B C6B C5B -174.0(2) no
C3B N1B C2B C1B 0.0(3) no
C3B N1B C6B C5B 6.9(4) no
C6B N1B C3B O2B 175.2(2) no
C6B N1B C3B C4B -4.8(3) no
C4B N2B C5B C6B -0.5(4) no
C4B N2B C5B O3B 178.7(3) no
C5B N2B C4B C3B 2.7(4) no
C5B N2B C4B C7B -177.0(3) no
N1A C3A C4A N2A 12.1(3) no
O2A C3A C4A C7A 8.1(3) no
N1A C3A C4A C7A -171.97(19) no
O2A C3A C4A N2A -167.8(2) no
C3A C4A C7A C8A -178.0(2) no
N2A C4A C7A C8A -2.4(4) no
N2A C5A C6A N1A 30.9(3) no
O3A C5A C6A N1A -149.42(19) no
C4A C7A C8A C9A -110.8(3) no
C4A C7A C8A C10A 128.8(3) no
O2B C3B C4B N2B 180.0(2) no
O2B C3B C4B C7B -0.3(3) no
N1B C3B C4B C7B 179.7(2) no
N1B C3B C4B N2B 0.0(3) no
C3B C4B C7B C8B 179.1(2) no
N2B C4B C7B C8B -1.2(4) no
O3B C5B C6B N1B 176.6(3) no
N2B C5B C6B N1B -4.2(4) no
C4B C7B C8B C9B 154.1(2) no
C4B C7B C8B C10B -83.1(3) no

loop_
_cod_related_entry_id
_cod_related_entry_database
_cod_related_entry_code
1 ChemSpider 24732468
